data_4314099
loop_
_publ_author_name
'Kazutaka Matsuzaki'
'Hiroyuki Kawaguchi'
'Peter Voth'
'Kyoko Noda'
'Sumitaka Itoh'
'Hideo D. Takagi'
'Kazuo Kashiwabara'
'Kazuyuki Tatsumi'

_publ_contact_author_address
;
    Department of Chemistry and Graduate School of Science, Nagoya University
    Nagoya 464-8602, Japan
;
_publ_contact_author_name ' Kazuo Kasiwabara'
_publ_section_title
;
 Syntheses and Characterization of Titanium(IV) and Titanium(III)
 Complexes with (2-Dimethylphosphino)ethane-1-thiolate and
 (3-Dimethylphosphino)propane-1-thiolate as Ligands
;
_journal_name_full 'Inorganic Chemistry'
_journal_page_first 5320
_journal_page_last 5329
_journal_paper_doi 10.1021/ic034353l
_journal_volume 42
_journal_year 2003
_chemical_formula_sum 'C15 H22 P S Ti'
_chemical_formula_weight 313.27
_space_group_IT_number 14
_symmetry_cell_setting monoclinic
_symmetry_Int_Tables_number 14
_symmetry_space_group_name_Hall '-P 2yab'
_symmetry_space_group_name_H-M 'P 1 21/a 1'
_cell_angle_alpha 90
_cell_angle_beta 117.92(2)
_cell_angle_gamma 90
_cell_formula_units_Z 8
_cell_length_a 15.692(6)
_cell_length_b 13.804(4)
_cell_length_c 16.223(5)
_cell_measurement_reflns_used 25
_cell_measurement_temperature 296.2
_cell_measurement_theta_max 12.5
_cell_measurement_theta_min 11.2
_cell_volume 3105.1(19)
_computing_cell_refinement 'MSC/AFC Diffractometer Control'
_computing_data_collection 'MSC/AFC Diffractometer Control'
_computing_data_reduction 'teXsan Ver. 1.11'
_computing_publication_material 'teXsan Ver. 1.11'
_computing_structure_refinement 'teXsan Ver. 1.10'
_computing_structure_solution SHELXS86
_diffrn_measurement_device_type 'Rigaku AFC7R'
_diffrn_measurement_method \w-2\q
_diffrn_radiation_type 'Mo K\a'
_diffrn_radiation_wavelength 0.7107
_diffrn_reflns_av_R_equivalents 0.026
_diffrn_reflns_limit_h_max 0
_diffrn_reflns_limit_h_min 0
_diffrn_reflns_limit_k_max 0
_diffrn_reflns_limit_k_min 0
_diffrn_reflns_limit_l_max 0
_diffrn_reflns_limit_l_min 0
_diffrn_reflns_number 5953
_diffrn_standards_decay_% 0.32
_diffrn_standards_interval_count 150
_diffrn_standards_number 3
_exptl_absorpt_coefficient_mu 0.770
_exptl_absorpt_correction_T_max 0.926
_exptl_absorpt_correction_T_min 0.738
_exptl_absorpt_correction_type psi-scan
_exptl_absorpt_process_details '(North, Phillips & Mathews, 1968)'
_exptl_crystal_colour green
_exptl_crystal_density_diffrn 1.340
_exptl_crystal_density_method 'not measured'
_exptl_crystal_description prismatic
_exptl_crystal_size_max 0.600
_exptl_crystal_size_mid 0.400
_exptl_crystal_size_min 0.100
_refine_diff_density_max 0.38
_refine_diff_density_min -0.61
_refine_ls_extinction_method none
_refine_ls_goodness_of_fit_ref 2.093
_refine_ls_hydrogen_treatment noref
_refine_ls_number_parameters 325
_refine_ls_number_reflns 3117
_refine_ls_R_factor_gt 0.049
_refine_ls_shift/su_max 0.0070
_refine_ls_structure_factor_coef F
_refine_ls_weighting_details 'w = 1/[\s^2^(Fo) + 0.00005|Fo|^2^]'
_refine_ls_weighting_scheme calc
_refine_ls_wR_factor_ref 0.0498
_reflns_number_gt 5734
_reflns_number_total 5953
_reflns_threshold_expression F^2^>2.0\s(F^2^)
_cod_data_source_file ic034353lsi20030523_102029_6.cif
_cod_data_source_block Cp2Ti(dmppt)
_cod_original_cell_volume 3105(1)
_cod_original_formula_sum 'C15 H22 P S Ti '
_cod_database_code 4314099

loop_
_symmetry_equiv_pos_as_xyz
x,y,z
1/2-x,1/2+y,-z
-x,-y,-z
1/2+x,1/2-y,z

loop_
_atom_site_label
_atom_site_type_symbol
_atom_site_fract_x
_atom_site_fract_y
_atom_site_fract_z
_atom_site_U_iso_or_equiv
_atom_site_adp_type
_atom_site_occupancy
_atom_site_calc_flag
_atom_site_refinement_flags
_atom_site_disorder_assembly
_atom_site_disorder_group
Ti(1) Ti -0.26762(7) -0.18979(7) -0.86397(6) 0.0351(3) Uani 1.00 d . . .
Ti(2) Ti -0.09908(6) -0.24268(8) -0.36316(6) 0.0351(3) Uani 1.00 d . . .
S(1) S -0.29347(10) -0.1735(1) -1.02773(9) 0.0412(4) Uani 1.00 d . . .
S(2) S -0.23182(10) -0.2581(1) -0.52731(9) 0.0419(4) Uani 1.00 d . . .
P(1) P -0.2404(1) -0.3653(1) -0.8987(1) 0.0460(4) Uani 1.00 d . . .
P(2) P -0.1611(1) -0.0674(1) -0.3976(1) 0.0430(4) Uani 1.00 d . . .
C(1) C -0.1970(4) -0.2251(5) -1.0469(4) 0.054(2) Uani 1.00 d . . .
C(2) C -0.1958(4) -0.3345(5) -1.0484(4) 0.059(2) Uani 1.00 d . . .
C(3) C -0.1635(4) -0.3833(4) -0.9547(4) 0.056(2) Uani 1.00 d . . .
C(4) C -0.1824(5) -0.4485(5) -0.8004(5) 0.077(2) Uani 1.00 d . . .
C(5) C -0.3466(4) -0.4348(5) -0.9753(5) 0.071(2) Uani 1.00 d . . .
C(6) C -0.0953(4) -0.2043(6) -0.7785(5) 0.073(2) Uani 1.00 d . . .
C(7) C -0.1292(5) -0.1990(6) -0.7162(4) 0.082(3) Uani 1.00 d . . .
C(8) C -0.1702(5) -0.1083(7) -0.7246(5) 0.096(3) Uani 1.00 d . . .
C(9) C -0.1613(6) -0.0595(5) -0.7951(6) 0.093(3) Uani 1.00 d . . .
C(10) C -0.1143(5) -0.1212(7) -0.8259(5) 0.082(3) Uani 1.00 d . . .
C(11) C -0.4022(4) -0.2593(5) -0.8558(4) 0.058(2) Uani 1.00 d . . .
C(12) C -0.3707(4) -0.1818(6) -0.7934(4) 0.070(2) Uani 1.00 d . . .
C(13) C -0.3881(4) -0.0976(5) -0.8481(5) 0.070(2) Uani 1.00 d . . .
C(14) C -0.4247(4) -0.1234(5) -0.9399(4) 0.056(2) Uani 1.00 d . . .
C(15) C -0.4346(4) -0.2238(5) -0.9459(4) 0.047(2) Uani 1.00 d . . .
C(16) C -0.3460(4) -0.2095(5) -0.5436(4) 0.051(2) Uani 1.00 d . . .
C(17) C -0.3515(4) -0.1008(5) -0.5464(4) 0.059(2) Uani 1.00 d . . .
C(18) C -0.2926(4) -0.0502(4) -0.4527(4) 0.059(2) Uani 1.00 d . . .
C(19) C -0.1215(5) 0.0152(5) -0.2978(4) 0.071(2) Uani 1.00 d . . .
C(20) C -0.1298(5) 0.0038(5) -0.4745(5) 0.067(2) Uani 1.00 d . . .
C(21) C -0.0577(4) -0.3216(6) -0.2201(4) 0.073(2) Uani 1.00 d . . .
C(22) C -0.0939(5) -0.2331(6) -0.2153(4) 0.068(2) Uani 1.00 d . . .
C(23) C -0.1893(4) -0.2307(5) -0.2790(4) 0.062(2) Uani 1.00 d . . .
C(24) C -0.2161(4) -0.3162(6) -0.3267(4) 0.075(2) Uani 1.00 d . . .
C(25) C -0.1333(6) -0.3739(5) -0.2890(5) 0.080(2) Uani 1.00 d . . .
C(26) C 0.0721(4) -0.2515(7) -0.2941(4) 0.076(2) Uani 1.00 d . . .
C(27) C 0.0433(4) -0.1710(5) -0.3535(4) 0.059(2) Uani 1.00 d . . .
C(28) C -0.0109(4) -0.2051(5) -0.4434(4) 0.047(2) Uani 1.00 d . . .
C(29) C -0.0143(4) -0.3058(5) -0.4395(4) 0.059(2) Uani 1.00 d . . .
C(30) C 0.0363(4) -0.3334(5) -0.3480(5) 0.074(2) Uani 1.00 d . . .
H(1) H -0.1357 -0.2030 -0.9972 0.0652 Uiso 1.00 calc . . .
H(2) H -0.2045 -0.2017 -1.1063 0.0652 Uiso 1.00 calc . . .
H(3) H -0.1525 -0.3545 -1.0726 0.0707 Uiso 1.00 calc . . .
H(4) H -0.2607 -0.3565 -1.0901 0.0707 Uiso 1.00 calc . . .
H(5) H -0.0997 -0.3591 -0.9126 0.0668 Uiso 1.00 calc . . .
H(6) H -0.1600 -0.4524 -0.9637 0.0668 Uiso 1.00 calc . . .
H(7) H -0.1158 -0.4292 -0.7620 0.0925 Uiso 1.00 calc . . .
H(8) H -0.2162 -0.4470 -0.7634 0.0925 Uiso 1.00 calc . . .
H(9) H -0.1843 -0.5137 -0.8236 0.0925 Uiso 1.00 calc . . .
H(10) H -0.3844 -0.4486 -0.9436 0.0851 Uiso 1.00 calc . . .
H(11) H -0.3852 -0.3978 -1.0315 0.0851 Uiso 1.00 calc . . .
H(12) H -0.3268 -0.4952 -0.9919 0.0851 Uiso 1.00 calc . . .
H(13) H -0.0577 -0.2574 -0.7839 0.0874 Uiso 1.00 calc . . .
H(14) H -0.1182 -0.2461 -0.6679 0.0979 Uiso 1.00 calc . . .
H(15) H -0.1915 -0.0803 -0.6825 0.1147 Uiso 1.00 calc . . .
H(16) H -0.1749 0.0085 -0.8111 0.1116 Uiso 1.00 calc . . .
H(17) H -0.0921 -0.1046 -0.8707 0.0987 Uiso 1.00 calc . . .
H(18) H -0.4070 -0.3261 -0.8398 0.0700 Uiso 1.00 calc . . .
H(19) H -0.3511 -0.1844 -0.7272 0.0842 Uiso 1.00 calc . . .
H(20) H -0.3803 -0.0317 -0.8250 0.0839 Uiso 1.00 calc . . .
H(21) H -0.4485 -0.0790 -0.9923 0.0666 Uiso 1.00 calc . . .
H(22) H -0.4667 -0.2612 -1.0030 0.0564 Uiso 1.00 calc . . .
H(23) H -0.3567 -0.2318 -0.4925 0.0613 Uiso 1.00 calc . . .
H(24) H -0.3965 -0.2342 -0.6020 0.0613 Uiso 1.00 calc . . .
H(25) H -0.4186 -0.0825 -0.5697 0.0712 Uiso 1.00 calc . . .
H(26) H -0.3287 -0.0781 -0.5892 0.0712 Uiso 1.00 calc . . .
H(27) H -0.3148 -0.0740 -0.4098 0.0702 Uiso 1.00 calc . . .
H(28) H -0.3054 0.0188 -0.4624 0.0702 Uiso 1.00 calc . . .
H(29) H -0.0529 0.0273 -0.2724 0.0847 Uiso 1.00 calc . . .
H(30) H -0.1342 -0.0140 -0.2503 0.0847 Uiso 1.00 calc . . .
H(31) H -0.1565 0.0758 -0.3181 0.0847 Uiso 1.00 calc . . .
H(32) H -0.0608 0.0158 -0.4438 0.0801 Uiso 1.00 calc . . .
H(33) H -0.1639 0.0651 -0.4885 0.0801 Uiso 1.00 calc . . .
H(34) H -0.1479 -0.0316 -0.5319 0.0801 Uiso 1.00 calc . . .
H(35) H 0.0054 -0.3468 -0.1770 0.0874 Uiso 1.00 calc . . .
H(36) H -0.0601 -0.1840 -0.1685 0.0819 Uiso 1.00 calc . . .
H(37) H -0.2331 -0.1782 -0.2854 0.0739 Uiso 1.00 calc . . .
H(38) H -0.2809 -0.3363 -0.3706 0.0894 Uiso 1.00 calc . . .
H(39) H -0.1310 -0.4419 -0.3031 0.0961 Uiso 1.00 calc . . .
H(40) H 0.1162 -0.2505 -0.2278 0.0910 Uiso 1.00 calc . . .
H(41) H 0.0644 -0.1046 -0.3358 0.0712 Uiso 1.00 calc . . .
H(42) H -0.0342 -0.1667 -0.4999 0.0559 Uiso 1.00 calc . . .
H(43) H -0.0407 -0.3491 -0.4928 0.0702 Uiso 1.00 calc . . .
H(44) H 0.0511 -0.3996 -0.3258 0.0886 Uiso 1.00 calc . . .

loop_
_atom_site_aniso_label
_atom_site_aniso_U_11
_atom_site_aniso_U_22
_atom_site_aniso_U_33
_atom_site_aniso_U_12
_atom_site_aniso_U_13
_atom_site_aniso_U_23
Ti(1) 0.0354(5) 0.0353(6) 0.0363(5) -0.0019(5) 0.0181(4) -0.0044(5)
Ti(2) 0.0327(5) 0.0414(6) 0.0363(5) 0.0003(5) 0.0205(4) 0.0048(5)
S(1) 0.0433(7) 0.0441(10) 0.0408(7) 0.0017(7) 0.0235(6) 0.0026(7)
S(2) 0.0420(7) 0.0448(9) 0.0401(7) -0.0050(7) 0.0203(6) -0.0035(7)
P(1) 0.0491(8) 0.0336(9) 0.0624(10) 0.0051(8) 0.0322(7) 0.0057(8)
P(2) 0.0429(8) 0.0388(9) 0.0519(9) -0.0040(8) 0.0260(6) -0.0095(8)
C(1) 0.059(3) 0.061(4) 0.063(3) -0.005(3) 0.045(3) -0.007(3)
C(2) 0.064(4) 0.059(5) 0.076(4) 0.005(3) 0.050(3) -0.015(4)
C(3) 0.053(3) 0.042(4) 0.088(4) 0.008(3) 0.047(3) -0.003(3)
C(4) 0.078(5) 0.055(5) 0.094(5) 0.014(4) 0.037(4) 0.025(4)
C(5) 0.068(4) 0.042(4) 0.118(5) -0.010(3) 0.056(4) -0.018(4)
C(6) 0.038(4) 0.076(6) 0.077(5) -0.008(4) 0.004(3) -0.021(4)
C(7) 0.072(5) 0.112(7) 0.038(4) -0.025(5) 0.006(3) 0.017(4)
C(8) 0.055(4) 0.147(8) 0.077(5) -0.025(5) 0.023(4) -0.073(5)
C(9) 0.072(5) 0.040(5) 0.105(7) -0.021(4) -0.010(5) -0.022(5)
C(10) 0.059(4) 0.113(7) 0.062(5) -0.057(4) 0.019(3) -0.017(5)
C(11) 0.049(3) 0.067(5) 0.076(4) 0.003(3) 0.043(3) 0.018(4)
C(12) 0.058(4) 0.122(7) 0.041(3) 0.004(4) 0.033(3) -0.010(4)
C(13) 0.061(4) 0.072(5) 0.093(5) -0.001(4) 0.048(3) -0.038(4)
C(14) 0.052(3) 0.052(4) 0.074(4) 0.018(3) 0.038(3) 0.012(4)
C(15) 0.035(3) 0.061(4) 0.049(3) -0.001(3) 0.023(2) -0.004(3)
C(16) 0.038(3) 0.057(4) 0.053(4) -0.004(3) 0.017(3) 0.001(3)
C(17) 0.041(3) 0.058(5) 0.068(4) 0.009(3) 0.017(3) 0.006(4)
C(18) 0.052(3) 0.047(4) 0.084(4) 0.008(3) 0.038(3) -0.001(4)
C(19) 0.076(4) 0.060(5) 0.077(4) -0.012(4) 0.037(3) -0.033(4)
C(20) 0.088(4) 0.037(4) 0.089(5) 0.000(4) 0.053(3) 0.006(4)
C(21) 0.051(4) 0.109(7) 0.060(4) 0.009(4) 0.028(3) 0.038(4)
C(22) 0.077(4) 0.098(6) 0.036(3) -0.025(4) 0.031(3) -0.005(4)
C(23) 0.059(3) 0.092(6) 0.053(3) 0.013(4) 0.043(3) 0.019(4)
C(24) 0.059(4) 0.118(7) 0.055(4) -0.032(4) 0.035(3) 0.019(4)
C(25) 0.136(5) 0.052(5) 0.090(4) -0.009(4) 0.084(4) 0.022(4)
C(26) 0.025(3) 0.143(8) 0.051(4) 0.011(4) 0.011(3) 0.015(5)
C(27) 0.032(3) 0.076(5) 0.075(4) -0.016(3) 0.029(3) -0.015(4)
C(28) 0.042(3) 0.058(4) 0.054(3) -0.002(3) 0.035(2) 0.005(3)
C(29) 0.053(3) 0.060(5) 0.082(4) 0.003(3) 0.048(3) -0.010(4)
C(30) 0.053(4) 0.088(6) 0.090(5) 0.041(4) 0.042(3) 0.043(4)

loop_
_atom_type_symbol
_atom_type_description
_atom_type_scat_dispersion_real
_atom_type_scat_dispersion_imag
_atom_type_scat_source
C C 0.003 0.002
;International Tables for Crystallography
(1992, Vol. C, Tables 4.2.6.8 and 6.1.1.1)
;
H H 0.000 0.000
;International Tables for Crystallography
(1992, Vol. C, Table 6.1.1.2)
;
S S 0.125 0.123
;International Tables for Crystallography
(1992, Vol. C, Tables 4.2.6.8 and 6.1.1.1)
;
P P 0.102 0.094
;International Tables for Crystallography
(1992, Vol. C, Tables 4.2.6.8 and 6.1.1.1)
;
Ti Ti 0.278 0.446
;International Tables for Crystallography
(1992, Vol. C, Tables 4.2.6.8 and 6.1.1.1)
;

loop_
_geom_angle_atom_site_label_1
_geom_angle_atom_site_label_2
_geom_angle_atom_site_label_3
_geom_angle
_geom_angle_site_symmetry_1
_geom_angle_site_symmetry_2
_geom_angle_site_symmetry_3
_geom_angle_publ_flag
S(1) Ti(1) P(1) 79.22(6) . . . yes
S(1) Ti(1) C(6) 101.5(2) . . . yes
S(1) Ti(1) C(7) 134.1(2) . . . yes
S(1) Ti(1) C(8) 133.6(3) . . . yes
S(1) Ti(1) C(9) 99.3(3) . . . yes
S(1) Ti(1) C(10) 83.2(2) . . . yes
S(1) Ti(1) C(11) 112.9(2) . . . yes
S(1) Ti(1) C(12) 134.2(1) . . . yes
S(1) Ti(1) C(13) 108.8(2) . . . yes
S(1) Ti(1) C(14) 78.5(2) . . . yes
S(1) Ti(1) C(15) 80.5(2) . . . yes
P(1) Ti(1) C(6) 77.9(2) . . . yes
P(1) Ti(1) C(7) 90.2(2) . . . yes
P(1) Ti(1) C(8) 124.4(2) . . . yes
P(1) Ti(1) C(9) 132.2(2) . . . yes
P(1) Ti(1) C(10) 100.4(2) . . . yes
P(1) Ti(1) C(11) 82.8(2) . . . yes
P(1) Ti(1) C(12) 111.7(2) . . . yes
P(1) Ti(1) C(13) 138.3(2) . . . yes
P(1) Ti(1) C(14) 119.4(2) . . . yes
P(1) Ti(1) C(15) 86.8(2) . . . yes
C(6) Ti(1) C(7) 32.8(3) . . . yes
C(6) Ti(1) C(8) 55.4(3) . . . yes
C(6) Ti(1) C(9) 55.4(3) . . . yes
C(6) Ti(1) C(10) 32.4(3) . . . yes
C(6) Ti(1) C(11) 136.3(3) . . . yes
C(6) Ti(1) C(12) 124.1(3) . . . yes
C(6) Ti(1) C(13) 135.7(3) . . . yes
C(6) Ti(1) C(14) 162.0(2) . . . yes
C(6) Ti(1) C(15) 163.8(2) . . . yes
C(7) Ti(1) C(8) 34.2(3) . . . yes
C(7) Ti(1) C(9) 56.6(3) . . . yes
C(7) Ti(1) C(10) 54.7(3) . . . yes
C(7) Ti(1) C(11) 109.8(3) . . . yes
C(7) Ti(1) C(12) 91.3(3) . . . yes
C(7) Ti(1) C(13) 108.4(3) . . . yes
C(7) Ti(1) C(14) 141.9(3) . . . yes
C(7) Ti(1) C(15) 143.9(3) . . . yes
C(8) Ti(1) C(9) 34.5(4) . . . yes
C(8) Ti(1) C(10) 55.6(3) . . . yes
C(8) Ti(1) C(11) 109.6(3) . . . yes
C(8) Ti(1) C(12) 78.3(3) . . . yes
C(8) Ti(1) C(13) 80.3(3) . . . yes
C(8) Ti(1) C(14) 111.5(3) . . . yes
C(8) Ti(1) C(15) 133.6(3) . . . yes
C(9) Ti(1) C(10) 33.5(3) . . . yes
C(9) Ti(1) C(11) 137.2(3) . . . yes
C(9) Ti(1) C(12) 103.1(3) . . . yes
C(9) Ti(1) C(13) 87.9(3) . . . yes
C(9) Ti(1) C(14) 106.6(2) . . . yes
C(9) Ti(1) C(15) 140.6(2) . . . yes
C(10) Ti(1) C(11) 163.9(2) . . . yes
C(10) Ti(1) C(12) 133.4(3) . . . yes
C(10) Ti(1) C(13) 120.9(3) . . . yes
C(10) Ti(1) C(14) 131.4(3) . . . yes
C(10) Ti(1) C(15) 160.7(2) . . . yes
C(11) Ti(1) C(12) 34.1(2) . . . yes
C(11) Ti(1) C(13) 56.0(2) . . . yes
C(11) Ti(1) C(14) 56.6(2) . . . yes
C(11) Ti(1) C(15) 34.1(2) . . . yes
C(12) Ti(1) C(13) 34.3(3) . . . yes
C(12) Ti(1) C(14) 57.0(2) . . . yes
C(12) Ti(1) C(15) 57.1(2) . . . yes
C(13) Ti(1) C(14) 33.5(2) . . . yes
C(13) Ti(1) C(15) 56.1(2) . . . yes
C(14) Ti(1) C(15) 34.3(2) . . . yes
S(2) Ti(2) P(2) 78.90(5) . . . yes
S(2) Ti(2) C(21) 135.6(2) . . . yes
S(2) Ti(2) C(22) 134.3(2) . . . yes
S(2) Ti(2) C(23) 101.1(1) . . . yes
S(2) Ti(2) C(24) 82.8(1) . . . yes
S(2) Ti(2) C(25) 101.6(2) . . . yes
S(2) Ti(2) C(26) 133.6(2) . . . yes
S(2) Ti(2) C(27) 113.1(2) . . . yes
S(2) Ti(2) C(28) 80.9(1) . . . yes
S(2) Ti(2) C(29) 78.7(1) . . . yes
S(2) Ti(2) C(30) 108.8(2) . . . yes
P(2) Ti(2) C(21) 123.3(2) . . . yes
P(2) Ti(2) C(22) 89.8(2) . . . yes
P(2) Ti(2) C(23) 78.1(2) . . . yes
P(2) Ti(2) C(24) 101.3(2) . . . yes
P(2) Ti(2) C(25) 132.6(2) . . . yes
P(2) Ti(2) C(26) 112.3(2) . . . yes
P(2) Ti(2) C(27) 82.6(2) . . . yes
P(2) Ti(2) C(28) 86.2(2) . . . yes
P(2) Ti(2) C(29) 118.8(2) . . . yes
P(2) Ti(2) C(30) 138.4(2) . . . yes
C(21) Ti(2) C(22) 33.6(3) . . . yes
C(21) Ti(2) C(23) 55.6(2) . . . yes
C(21) Ti(2) C(24) 56.9(2) . . . yes
C(21) Ti(2) C(25) 34.2(2) . . . yes
C(21) Ti(2) C(26) 77.5(3) . . . yes
C(21) Ti(2) C(27) 108.0(2) . . . yes
C(21) Ti(2) C(28) 132.9(2) . . . yes
C(21) Ti(2) C(29) 112.4(3) . . . yes
C(21) Ti(2) C(30) 80.5(3) . . . yes
C(22) Ti(2) C(23) 33.3(2) . . . yes
C(22) Ti(2) C(24) 56.0(2) . . . yes
C(22) Ti(2) C(25) 55.7(3) . . . yes
C(22) Ti(2) C(26) 91.7(2) . . . yes
C(22) Ti(2) C(27) 108.9(2) . . . yes
C(22) Ti(2) C(28) 142.8(2) . . . yes
C(22) Ti(2) C(29) 142.2(2) . . . yes
C(22) Ti(2) C(30) 108.7(3) . . . yes
C(23) Ti(2) C(24) 33.1(3) . . . yes
C(23) Ti(2) C(25) 55.1(3) . . . yes
C(23) Ti(2) C(26) 125.1(2) . . . yes
C(23) Ti(2) C(27) 136.3(2) . . . yes
C(23) Ti(2) C(28) 163.3(2) . . . yes
C(23) Ti(2) C(29) 162.4(3) . . . yes
C(23) Ti(2) C(30) 135.8(3) . . . yes
C(24) Ti(2) C(25) 34.0(3) . . . yes
C(24) Ti(2) C(26) 133.4(2) . . . yes
C(24) Ti(2) C(27) 164.1(2) . . . yes
C(24) Ti(2) C(28) 160.4(2) . . . yes
C(24) Ti(2) C(29) 130.9(3) . . . yes
C(24) Ti(2) C(30) 120.1(3) . . . yes
C(25) Ti(2) C(26) 101.3(3) . . . yes
C(25) Ti(2) C(27) 135.5(2) . . . yes
C(25) Ti(2) C(28) 141.1(3) . . . yes
C(25) Ti(2) C(29) 107.5(3) . . . yes
C(25) Ti(2) C(30) 87.1(3) . . . yes
C(26) Ti(2) C(27) 34.2(3) . . . yes
C(26) Ti(2) C(28) 56.4(2) . . . yes
C(26) Ti(2) C(29) 56.0(2) . . . yes
C(26) Ti(2) C(30) 33.6(3) . . . yes
C(27) Ti(2) C(28) 33.9(2) . . . yes
C(27) Ti(2) C(29) 56.5(2) . . . yes
C(27) Ti(2) C(30) 56.4(2) . . . yes
C(28) Ti(2) C(29) 34.3(2) . . . yes
C(28) Ti(2) C(30) 56.4(3) . . . yes
C(29) Ti(2) C(30) 33.5(2) . . . yes
Ti(1) S(1) C(1) 114.2(2) . . . yes
Ti(2) S(2) C(16) 113.3(2) . . . yes
Ti(1) P(1) C(3) 116.9(2) . . . yes
Ti(1) P(1) C(4) 118.0(3) . . . yes
Ti(1) P(1) C(5) 117.0(2) . . . yes
C(3) P(1) C(4) 99.9(3) . . . yes
C(3) P(1) C(5) 101.2(3) . . . yes
C(4) P(1) C(5) 100.8(3) . . . yes
Ti(2) P(2) C(18) 116.8(2) . . . yes
Ti(2) P(2) C(19) 117.1(2) . . . yes
Ti(2) P(2) C(20) 117.3(2) . . . yes
C(18) P(2) C(19) 100.8(3) . . . yes
C(18) P(2) C(20) 101.4(3) . . . yes
C(19) P(2) C(20) 100.4(3) . . . yes
S(1) C(1) C(2) 114.2(5) . . . yes
C(1) C(2) C(3) 115.4(5) . . . yes
P(1) C(3) C(2) 116.5(4) . . . yes
Ti(1) C(6) C(7) 72.3(4) . . . yes
Ti(1) C(6) C(10) 73.1(4) . . . yes
C(7) C(6) C(10) 109.0(8) . . . yes
Ti(1) C(7) C(6) 74.9(3) . . . yes
Ti(1) C(7) C(8) 71.8(4) . . . yes
C(6) C(7) C(8) 107.6(8) . . . yes
Ti(1) C(8) C(7) 74.0(4) . . . yes
Ti(1) C(8) C(9) 73.1(4) . . . yes
C(7) C(8) C(9) 107.4(8) . . . yes
Ti(1) C(9) C(8) 72.4(5) . . . yes
Ti(1) C(9) C(10) 74.5(4) . . . yes
C(8) C(9) C(10) 106.1(7) . . . yes
Ti(1) C(10) C(6) 74.6(5) . . . yes
Ti(1) C(10) C(9) 71.9(5) . . . yes
C(6) C(10) C(9) 109.8(8) . . . yes
Ti(1) C(11) C(12) 73.1(4) . . . yes
Ti(1) C(11) C(15) 72.3(4) . . . yes
C(12) C(11) C(15) 108.8(6) . . . yes
Ti(1) C(12) C(11) 72.9(5) . . . yes
Ti(1) C(12) C(13) 73.1(5) . . . yes
C(11) C(12) C(13) 106.1(6) . . . yes
Ti(1) C(13) C(12) 72.5(4) . . . yes
Ti(1) C(13) C(14) 72.2(4) . . . yes
C(12) C(13) C(14) 109.2(6) . . . yes
Ti(1) C(14) C(13) 74.3(4) . . . yes
Ti(1) C(14) C(15) 72.9(3) . . . yes
C(13) C(14) C(15) 108.1(6) . . . yes
Ti(1) C(15) C(11) 73.5(3) . . . yes
Ti(1) C(15) C(14) 72.8(3) . . . yes
C(11) C(15) C(14) 107.6(5) . . . yes
S(2) C(16) C(17) 114.5(5) . . . yes
C(16) C(17) C(18) 115.3(5) . . . yes
P(2) C(18) C(17) 116.3(5) . . . yes
Ti(2) C(21) C(22) 73.3(4) . . . yes
Ti(2) C(21) C(25) 73.2(4) . . . yes
C(22) C(21) C(25) 106.8(6) . . . yes
Ti(2) C(22) C(21) 73.1(5) . . . yes
Ti(2) C(22) C(23) 74.3(4) . . . yes
C(21) C(22) C(23) 108.5(6) . . . yes
Ti(2) C(23) C(22) 72.4(5) . . . yes
Ti(2) C(23) C(24) 74.0(5) . . . yes
C(22) C(23) C(24) 110.2(7) . . . yes
Ti(2) C(24) C(23) 72.9(5) . . . yes
Ti(2) C(24) C(25) 71.8(5) . . . yes
C(23) C(24) C(25) 105.6(5) . . . yes
Ti(2) C(25) C(21) 72.6(5) . . . yes
Ti(2) C(25) C(24) 74.2(5) . . . yes
C(21) C(25) C(24) 108.9(7) . . . yes
Ti(2) C(26) C(27) 72.9(3) . . . yes
Ti(2) C(26) C(30) 73.0(4) . . . yes
C(27) C(26) C(30) 108.1(6) . . . yes
Ti(2) C(27) C(26) 72.9(4) . . . yes
Ti(2) C(27) C(28) 72.1(4) . . . yes
C(26) C(27) C(28) 107.2(6) . . . yes
Ti(2) C(28) C(27) 73.9(4) . . . yes
Ti(2) C(28) C(29) 73.2(4) . . . yes
C(27) C(28) C(29) 108.0(5) . . . yes
Ti(2) C(29) C(28) 72.5(4) . . . yes
Ti(2) C(29) C(30) 73.6(5) . . . yes
C(28) C(29) C(30) 108.2(6) . . . yes
Ti(2) C(30) C(26) 73.3(4) . . . yes
Ti(2) C(30) C(29) 72.8(4) . . . yes
C(26) C(30) C(29) 108.5(7) . . . yes

loop_
_geom_bond_atom_site_label_1
_geom_bond_atom_site_label_2
_geom_bond_distance
_geom_bond_site_symmetry_1
_geom_bond_site_symmetry_2
_geom_bond_publ_flag
Ti(1) S(1) 2.503(2) . . yes
Ti(1) P(1) 2.568(2) . . yes
Ti(1) C(6) 2.400(6) . . yes
Ti(1) C(7) 2.368(6) . . yes
Ti(1) C(8) 2.340(8) . . yes
Ti(1) C(9) 2.350(7) . . yes
Ti(1) C(10) 2.382(8) . . yes
Ti(1) C(11) 2.379(7) . . yes
Ti(1) C(12) 2.382(8) . . yes
Ti(1) C(13) 2.390(8) . . yes
Ti(1) C(14) 2.364(6) . . yes
Ti(1) C(15) 2.364(5) . . yes
Ti(2) S(2) 2.506(1) . . yes
Ti(2) P(2) 2.571(2) . . yes
Ti(2) C(21) 2.364(8) . . yes
Ti(2) C(22) 2.365(7) . . yes
Ti(2) C(23) 2.389(8) . . yes
Ti(2) C(24) 2.402(8) . . yes
Ti(2) C(25) 2.371(8) . . yes
Ti(2) C(26) 2.380(6) . . yes
Ti(2) C(27) 2.381(7) . . yes
Ti(2) C(28) 2.358(7) . . yes
Ti(2) C(29) 2.367(8) . . yes
Ti(2) C(30) 2.377(8) . . yes
S(1) C(1) 1.827(7) . . yes
S(2) C(16) 1.813(7) . . yes
P(1) C(3) 1.837(8) . . yes
P(1) C(4) 1.826(7) . . yes
P(1) C(5) 1.818(6) . . yes
P(2) C(18) 1.840(6) . . yes
P(2) C(19) 1.833(7) . . yes
P(2) C(20) 1.827(8) . . yes
C(1) C(2) 1.510(9) . . yes
C(2) C(3) 1.517(9) . . yes
C(6) C(7) 1.35(1) . . yes
C(6) C(10) 1.33(1) . . yes
C(7) C(8) 1.38(1) . . yes
C(8) C(9) 1.39(1) . . yes
C(9) C(10) 1.37(1) . . yes
C(11) C(12) 1.40(1) . . yes
C(11) C(15) 1.392(9) . . yes
C(12) C(13) 1.41(1) . . yes
C(13) C(14) 1.368(10) . . yes
C(14) C(15) 1.393(9) . . yes
C(16) C(17) 1.502(9) . . yes
C(17) C(18) 1.529(9) . . yes
C(21) C(22) 1.37(1) . . yes
C(21) C(25) 1.392(9) . . yes
C(22) C(23) 1.364(8) . . yes
C(23) C(24) 1.37(1) . . yes
C(24) C(25) 1.40(1) . . yes
C(26) C(27) 1.40(1) . . yes
C(26) C(30) 1.38(1) . . yes
C(27) C(28) 1.383(8) . . yes
C(28) C(29) 1.393(10) . . yes
C(29) C(30) 1.369(9) . . yes

loop_
_geom_contact_atom_site_label_1
_geom_contact_atom_site_label_2
_geom_contact_distance
_geom_contact_site_symmetry_1
_geom_contact_site_symmetry_2
_geom_contact_publ_flag
Ti(1) S(1) 2.503(2) . . ?
Ti(1) P(1) 2.568(2) . . ?
Ti(2) S(2) 2.506(1) . . ?
Ti(2) P(2) 2.571(2) . . ?
C(10) C(19) 3.593(9) . 3_554 ?
C(24) C(27) 3.60(1) . 4_445 ?

loop_
_geom_torsion_atom_site_label_1
_geom_torsion_atom_site_label_2
_geom_torsion_atom_site_label_3
_geom_torsion_atom_site_label_4
_geom_torsion
_geom_torsion_site_symmetry_1
_geom_torsion_site_symmetry_2
_geom_torsion_site_symmetry_3
_geom_torsion_site_symmetry_4
_geom_torsion_publ_flag
Ti(1) S(1) C(1) C(2) 73.4(4) . . . . yes
Ti(1) P(1) C(3) C(2) -58.8(5) . . . . yes
Ti(1) C(6) C(7) C(8) -64.9(5) . . . . yes
Ti(1) C(6) C(10) C(9) 63.8(5) . . . . yes
Ti(1) C(7) C(6) C(10) 64.3(5) . . . . yes
Ti(1) C(7) C(8) C(9) -66.1(5) . . . . yes
Ti(1) C(8) C(7) C(6) 66.9(5) . . . . yes
Ti(1) C(8) C(9) C(10) -67.5(5) . . . . yes
Ti(1) C(9) C(8) C(7) 66.6(5) . . . . yes
Ti(1) C(9) C(10) C(6) -65.5(5) . . . . yes
Ti(1) C(10) C(6) C(7) -63.8(5) . . . . yes
Ti(1) C(10) C(9) C(8) 66.0(5) . . . . yes
Ti(1) C(11) C(12) C(13) 66.1(5) . . . . yes
Ti(1) C(11) C(15) C(14) -65.4(5) . . . . yes
Ti(1) C(12) C(11) C(15) -64.0(5) . . . . yes
Ti(1) C(12) C(13) C(14) 63.3(5) . . . . yes
Ti(1) C(13) C(12) C(11) -65.9(5) . . . . yes
Ti(1) C(13) C(14) C(15) 65.6(5) . . . . yes
Ti(1) C(14) C(13) C(12) -63.5(5) . . . . yes
Ti(1) C(14) C(15) C(11) 65.8(4) . . . . yes
Ti(1) C(15) C(11) C(12) 64.4(5) . . . . yes
Ti(1) C(15) C(14) C(13) -66.6(5) . . . . yes
Ti(2) S(2) C(16) C(17) 75.5(5) . . . . yes
Ti(2) P(2) C(18) C(17) -58.1(6) . . . . yes
Ti(2) C(21) C(22) C(23) 66.4(6) . . . . yes
Ti(2) C(21) C(25) C(24) -65.9(6) . . . . yes
Ti(2) C(22) C(21) C(25) -66.0(6) . . . . yes
Ti(2) C(22) C(23) C(24) 64.8(6) . . . . yes
Ti(2) C(23) C(22) C(21) -65.7(6) . . . . yes
Ti(2) C(23) C(24) C(25) 64.8(6) . . . . yes
Ti(2) C(24) C(23) C(22) -63.8(6) . . . . yes
Ti(2) C(24) C(25) C(21) 64.8(6) . . . . yes
Ti(2) C(25) C(21) C(22) 66.1(6) . . . . yes
Ti(2) C(25) C(24) C(23) -65.6(6) . . . . yes
Ti(2) C(26) C(27) C(28) -64.4(5) . . . . yes
Ti(2) C(26) C(30) C(29) 64.8(6) . . . . yes
Ti(2) C(27) C(26) C(30) 65.1(5) . . . . yes
Ti(2) C(27) C(28) C(29) -65.8(5) . . . . yes
Ti(2) C(28) C(27) C(26) 64.9(5) . . . . yes
Ti(2) C(28) C(29) C(30) -65.5(6) . . . . yes
Ti(2) C(29) C(28) C(27) 66.3(5) . . . . yes
Ti(2) C(29) C(30) C(26) -65.1(6) . . . . yes
Ti(2) C(30) C(26) C(27) -65.0(5) . . . . yes
Ti(2) C(30) C(29) C(28) 64.8(5) . . . . yes
S(1) Ti(1) P(1) C(3) 45.8(2) . . . . yes
S(1) Ti(1) P(1) C(4) 165.0(3) . . . . yes
S(1) Ti(1) P(1) C(5) -74.4(3) . . . . yes
S(1) Ti(1) C(6) C(7) 173.9(5) . . . . yes
S(1) Ti(1) C(6) C(10) 56.9(5) . . . . yes
S(1) Ti(1) C(7) C(6) -8.3(6) . . . . yes
S(1) Ti(1) C(7) C(8) 106.5(6) . . . . yes
S(1) Ti(1) C(8) C(7) -107.9(5) . . . . yes
S(1) Ti(1) C(8) C(9) 6.4(6) . . . . yes
S(1) Ti(1) C(9) C(8) -175.3(5) . . . . yes
S(1) Ti(1) C(9) C(10) -62.3(5) . . . . yes
S(1) Ti(1) C(10) C(6) -124.2(5) . . . . yes
S(1) Ti(1) C(10) C(9) 118.4(5) . . . . yes
S(1) Ti(1) C(11) C(12) -136.6(3) . . . . yes
S(1) Ti(1) C(11) C(15) -19.8(4) . . . . yes
S(1) Ti(1) C(12) C(11) 62.0(5) . . . . yes
S(1) Ti(1) C(12) C(13) -51.4(5) . . . . yes
S(1) Ti(1) C(13) C(12) 143.7(3) . . . . yes
S(1) Ti(1) C(13) C(14) 26.0(4) . . . . yes
S(1) Ti(1) C(14) C(13) -154.9(4) . . . . yes
S(1) Ti(1) C(14) C(15) 90.0(4) . . . . yes
S(1) Ti(1) C(15) C(11) 161.5(4) . . . . yes
S(1) Ti(1) C(15) C(14) -83.5(4) . . . . yes
S(1) C(1) C(2) C(3) -71.8(6) . . . . yes
S(2) Ti(2) P(2) C(18) 46.4(3) . . . . yes
S(2) Ti(2) P(2) C(19) 166.2(3) . . . . yes
S(2) Ti(2) P(2) C(20) -74.3(2) . . . . yes
S(2) Ti(2) C(21) C(22) -105.6(4) . . . . yes
S(2) Ti(2) C(21) C(25) 8.3(6) . . . . yes
S(2) Ti(2) C(22) C(21) 109.4(4) . . . . yes
S(2) Ti(2) C(22) C(23) -6.0(6) . . . . yes
S(2) Ti(2) C(23) C(22) 175.6(4) . . . . yes
S(2) Ti(2) C(23) C(24) 57.7(4) . . . . yes
S(2) Ti(2) C(24) C(23) -123.3(3) . . . . yes
S(2) Ti(2) C(24) C(25) 123.3(4) . . . . yes
S(2) Ti(2) C(25) C(21) -174.1(5) . . . . yes
S(2) Ti(2) C(25) C(24) -57.8(4) . . . . yes
S(2) Ti(2) C(26) C(27) 64.3(5) . . . . yes
S(2) Ti(2) C(26) C(30) -51.4(6) . . . . yes
S(2) Ti(2) C(27) C(26) -134.8(4) . . . . yes
S(2) Ti(2) C(27) C(28) -19.6(4) . . . . yes
S(2) Ti(2) C(28) C(27) 161.8(4) . . . . yes
S(2) Ti(2) C(28) C(29) -83.2(3) . . . . yes
S(2) Ti(2) C(29) C(28) 90.5(3) . . . . yes
S(2) Ti(2) C(29) C(30) -153.8(4) . . . . yes
S(2) Ti(2) C(30) C(26) 143.2(4) . . . . yes
S(2) Ti(2) C(30) C(29) 27.2(4) . . . . yes
S(2) C(16) C(17) C(18) -72.4(8) . . . . yes
P(1) Ti(1) S(1) C(1) -50.9(2) . . . . yes
P(1) Ti(1) C(6) C(7) -109.9(5) . . . . yes
P(1) Ti(1) C(6) C(10) 133.1(5) . . . . yes
P(1) Ti(1) C(7) C(6) 66.8(5) . . . . yes
P(1) Ti(1) C(7) C(8) -178.4(5) . . . . yes
P(1) Ti(1) C(8) C(7) 1.9(7) . . . . yes
P(1) Ti(1) C(8) C(9) 116.3(5) . . . . yes
P(1) Ti(1) C(9) C(8) -91.4(6) . . . . yes
P(1) Ti(1) C(9) C(10) 21.6(6) . . . . yes
P(1) Ti(1) C(10) C(6) -46.6(5) . . . . yes
P(1) Ti(1) C(10) C(9) -163.9(4) . . . . yes
P(1) Ti(1) C(11) C(12) 148.3(4) . . . . yes
P(1) Ti(1) C(11) C(15) -94.9(4) . . . . yes
P(1) Ti(1) C(12) C(11) -34.1(4) . . . . yes
P(1) Ti(1) C(12) C(13) -147.5(3) . . . . yes
P(1) Ti(1) C(13) C(12) 48.7(4) . . . . yes
P(1) Ti(1) C(13) C(14) -68.9(5) . . . . yes
P(1) Ti(1) C(14) C(13) 134.6(4) . . . . yes
P(1) Ti(1) C(14) C(15) 19.5(5) . . . . yes
P(1) Ti(1) C(15) C(11) 81.9(4) . . . . yes
P(1) Ti(1) C(15) C(14) -163.1(4) . . . . yes
P(1) C(3) C(2) C(1) 64.2(6) . . . . yes
P(2) Ti(2) S(2) C(16) -52.2(2) . . . . yes
P(2) Ti(2) C(21) C(22) 4.4(5) . . . . yes
P(2) Ti(2) C(21) C(25) 118.3(5) . . . . yes
P(2) Ti(2) C(22) C(21) -176.4(4) . . . . yes
P(2) Ti(2) C(22) C(23) 68.2(4) . . . . yes
P(2) Ti(2) C(23) C(22) -108.4(5) . . . . yes
P(2) Ti(2) C(23) C(24) 133.7(3) . . . . yes
P(2) Ti(2) C(24) C(23) -46.2(3) . . . . yes
P(2) Ti(2) C(24) C(25) -159.6(4) . . . . yes
P(2) Ti(2) C(25) C(21) -88.6(5) . . . . yes
P(2) Ti(2) C(25) C(24) 27.7(5) . . . . yes
P(2) Ti(2) C(26) C(27) -31.6(5) . . . . yes
P(2) Ti(2) C(26) C(30) -147.3(4) . . . . yes
P(2) Ti(2) C(27) C(26) 150.7(4) . . . . yes
P(2) Ti(2) C(27) C(28) -94.2(4) . . . . yes
P(2) Ti(2) C(28) C(27) 82.4(4) . . . . yes
P(2) Ti(2) C(28) C(29) -162.5(3) . . . . yes
P(2) Ti(2) C(29) C(28) 20.0(3) . . . . yes
P(2) Ti(2) C(29) C(30) 135.6(4) . . . . yes
P(2) Ti(2) C(30) C(26) 48.8(6) . . . . yes
P(2) Ti(2) C(30) C(29) -67.3(5) . . . . yes
P(2) C(18) C(17) C(16) 62.9(8) . . . . yes
C(1) S(1) Ti(1) C(6) 24.2(3) . . . . yes
C(1) S(1) Ti(1) C(7) 28.8(4) . . . . yes
C(1) S(1) Ti(1) C(8) 76.9(4) . . . . yes
C(1) S(1) Ti(1) C(9) 80.6(3) . . . . yes
C(1) S(1) Ti(1) C(10) 51.1(3) . . . . yes
C(1) S(1) Ti(1) C(11) -128.3(3) . . . . yes
C(1) S(1) Ti(1) C(12) -160.7(4) . . . . yes
C(1) S(1) Ti(1) C(13) 171.5(3) . . . . yes
C(1) S(1) Ti(1) C(14) -174.2(3) . . . . yes
C(1) S(1) Ti(1) C(15) -139.4(3) . . . . yes
C(2) C(3) P(1) C(4) 172.8(4) . . . . yes
C(2) C(3) P(1) C(5) 69.5(5) . . . . yes
C(3) P(1) Ti(1) C(6) -58.6(3) . . . . yes
C(3) P(1) Ti(1) C(7) -89.3(3) . . . . yes
C(3) P(1) Ti(1) C(8) -90.4(4) . . . . yes
C(3) P(1) Ti(1) C(9) -47.1(4) . . . . yes
C(3) P(1) Ti(1) C(10) -35.2(3) . . . . yes
C(3) P(1) Ti(1) C(11) 160.7(2) . . . . yes
C(3) P(1) Ti(1) C(12) 179.2(2) . . . . yes
C(3) P(1) Ti(1) C(13) 152.0(3) . . . . yes
C(3) P(1) Ti(1) C(14) 115.9(3) . . . . yes
C(3) P(1) Ti(1) C(15) 126.7(3) . . . . yes
C(4) P(1) Ti(1) C(6) 60.6(4) . . . . yes
C(4) P(1) Ti(1) C(7) 29.9(4) . . . . yes
C(4) P(1) Ti(1) C(8) 28.8(4) . . . . yes
C(4) P(1) Ti(1) C(9) 72.1(5) . . . . yes
C(4) P(1) Ti(1) C(10) 84.0(4) . . . . yes
C(4) P(1) Ti(1) C(11) -80.1(3) . . . . yes
C(4) P(1) Ti(1) C(12) -61.6(3) . . . . yes
C(4) P(1) Ti(1) C(13) -88.7(4) . . . . yes
C(4) P(1) Ti(1) C(14) -124.9(4) . . . . yes
C(4) P(1) Ti(1) C(15) -114.1(3) . . . . yes
C(5) P(1) Ti(1) C(6) -178.8(4) . . . . yes
C(5) P(1) Ti(1) C(7) 150.5(4) . . . . yes
C(5) P(1) Ti(1) C(8) 149.4(4) . . . . yes
C(5) P(1) Ti(1) C(9) -167.3(5) . . . . yes
C(5) P(1) Ti(1) C(10) -155.4(4) . . . . yes
C(5) P(1) Ti(1) C(11) 40.6(3) . . . . yes
C(5) P(1) Ti(1) C(12) 59.0(3) . . . . yes
C(5) P(1) Ti(1) C(13) 31.9(4) . . . . yes
C(5) P(1) Ti(1) C(14) -4.3(4) . . . . yes
C(5) P(1) Ti(1) C(15) 6.5(4) . . . . yes
C(6) Ti(1) C(7) C(8) 114.8(8) . . . . yes
C(6) Ti(1) C(8) C(7) -36.7(5) . . . . yes
C(6) Ti(1) C(8) C(9) 77.6(6) . . . . yes
C(6) Ti(1) C(9) C(8) -77.7(5) . . . . yes
C(6) Ti(1) C(9) C(10) 35.3(5) . . . . yes
C(6) Ti(1) C(10) C(9) -117.4(7) . . . . yes
C(6) Ti(1) C(11) C(12) 84.4(5) . . . . yes
C(6) Ti(1) C(11) C(15) -158.8(4) . . . . yes
C(6) Ti(1) C(12) C(11) -123.9(4) . . . . yes
C(6) Ti(1) C(12) C(13) 122.7(4) . . . . yes
C(6) Ti(1) C(13) C(12) -85.6(5) . . . . yes
C(6) Ti(1) C(13) C(14) 156.7(4) . . . . yes
C(6) Ti(1) C(14) C(13) -63(1) . . . . yes
C(6) Ti(1) C(14) C(15) -178.2(8) . . . . yes
C(6) Ti(1) C(15) C(11) 63(1) . . . . yes
C(6) Ti(1) C(15) C(14) 178.0(9) . . . . yes
C(6) C(7) Ti(1) C(8) -114.8(8) . . . . yes
C(6) C(7) Ti(1) C(9) -76.6(6) . . . . yes
C(6) C(7) Ti(1) C(10) -35.8(5) . . . . yes
C(6) C(7) Ti(1) C(11) 149.3(5) . . . . yes
C(6) C(7) Ti(1) C(12) 178.5(5) . . . . yes
C(6) C(7) Ti(1) C(13) -151.1(5) . . . . yes
C(6) C(7) Ti(1) C(14) -150.0(5) . . . . yes
C(6) C(7) Ti(1) C(15) 151.6(5) . . . . yes
C(6) C(7) C(8) C(9) 0.9(8) . . . . yes
C(6) C(10) Ti(1) C(7) 36.3(5) . . . . yes
C(6) C(10) Ti(1) C(8) 78.2(6) . . . . yes
C(6) C(10) Ti(1) C(9) 117.4(7) . . . . yes
C(6) C(10) Ti(1) C(11) 53(1) . . . . yes
C(6) C(10) Ti(1) C(12) 87.1(6) . . . . yes
C(6) C(10) Ti(1) C(13) 127.8(5) . . . . yes
C(6) C(10) Ti(1) C(14) 167.6(5) . . . . yes
C(6) C(10) Ti(1) C(15) -157.0(7) . . . . yes
C(6) C(10) C(9) C(8) 0.5(8) . . . . yes
C(7) Ti(1) C(6) C(10) -117.0(8) . . . . yes
C(7) Ti(1) C(8) C(9) 114.3(8) . . . . yes
C(7) Ti(1) C(9) C(8) -37.9(5) . . . . yes
C(7) Ti(1) C(9) C(10) 75.1(5) . . . . yes
C(7) Ti(1) C(10) C(9) -81.1(5) . . . . yes
C(7) Ti(1) C(11) C(12) 60.7(4) . . . . yes
C(7) Ti(1) C(11) C(15) 177.5(4) . . . . yes
C(7) Ti(1) C(12) C(11) -124.9(4) . . . . yes
C(7) Ti(1) C(12) C(13) 121.8(4) . . . . yes
C(7) Ti(1) C(13) C(12) -63.6(4) . . . . yes
C(7) Ti(1) C(13) C(14) 178.7(4) . . . . yes
C(7) Ti(1) C(14) C(13) -1.9(7) . . . . yes
C(7) Ti(1) C(14) C(15) -117.1(5) . . . . yes
C(7) Ti(1) C(15) C(11) -4.0(7) . . . . yes
C(7) Ti(1) C(15) C(14) 111.0(6) . . . . yes
C(7) C(6) Ti(1) C(8) 38.3(5) . . . . yes
C(7) C(6) Ti(1) C(9) 80.5(6) . . . . yes
C(7) C(6) Ti(1) C(10) 117.0(8) . . . . yes
C(7) C(6) Ti(1) C(11) -44.1(7) . . . . yes
C(7) C(6) Ti(1) C(12) -1.8(6) . . . . yes
C(7) C(6) Ti(1) C(13) 41.0(7) . . . . yes
C(7) C(6) Ti(1) C(14) 85(1) . . . . yes
C(7) C(6) Ti(1) C(15) -90(1) . . . . yes
C(7) C(6) C(10) C(9) 0.0(8) . . . . yes
C(7) C(8) Ti(1) C(9) -114.3(8) . . . . yes
C(7) C(8) Ti(1) C(10) -76.3(6) . . . . yes
C(7) C(8) Ti(1) C(11) 96.7(6) . . . . yes
C(7) C(8) Ti(1) C(12) 110.3(6) . . . . yes
C(7) C(8) Ti(1) C(13) 145.2(6) . . . . yes
C(7) C(8) Ti(1) C(14) 157.5(5) . . . . yes
C(7) C(8) Ti(1) C(15) 125.8(5) . . . . yes
C(7) C(8) C(9) C(10) -0.9(8) . . . . yes
C(8) Ti(1) C(6) C(10) -78.8(6) . . . . yes
C(8) Ti(1) C(9) C(10) 113.0(7) . . . . yes
C(8) Ti(1) C(10) C(9) -39.2(5) . . . . yes
C(8) Ti(1) C(11) C(12) 24.3(4) . . . . yes
C(8) Ti(1) C(11) C(15) 141.1(4) . . . . yes
C(8) Ti(1) C(12) C(11) -156.7(4) . . . . yes
C(8) Ti(1) C(12) C(13) 90.0(4) . . . . yes
C(8) Ti(1) C(13) C(12) -83.3(4) . . . . yes
C(8) Ti(1) C(13) C(14) 159.0(5) . . . . yes
C(8) Ti(1) C(14) C(13) -22.3(5) . . . . yes
C(8) Ti(1) C(14) C(15) -137.4(5) . . . . yes
C(8) Ti(1) C(15) C(11) -54.7(6) . . . . yes
C(8) Ti(1) C(15) C(14) 60.3(6) . . . . yes
C(8) C(7) Ti(1) C(9) 38.2(6) . . . . yes
C(8) C(7) Ti(1) C(10) 79.0(6) . . . . yes
C(8) C(7) Ti(1) C(11) -96.0(6) . . . . yes
C(8) C(7) Ti(1) C(12) -66.7(6) . . . . yes
C(8) C(7) Ti(1) C(13) -36.3(6) . . . . yes
C(8) C(7) Ti(1) C(14) -35.2(8) . . . . yes
C(8) C(7) Ti(1) C(15) -93.6(7) . . . . yes
C(8) C(7) C(6) C(10) -0.6(8) . . . . yes
C(8) C(9) Ti(1) C(10) -113.0(7) . . . . yes
C(8) C(9) Ti(1) C(11) 45.6(6) . . . . yes
C(8) C(9) Ti(1) C(12) 44.9(5) . . . . yes
C(8) C(9) Ti(1) C(13) 76.0(5) . . . . yes
C(8) C(9) Ti(1) C(14) 104.0(5) . . . . yes
C(8) C(9) Ti(1) C(15) 98.4(6) . . . . yes
C(9) Ti(1) C(6) C(10) -36.6(6) . . . . yes
C(9) Ti(1) C(11) C(12) -1.1(5) . . . . yes
C(9) Ti(1) C(11) C(15) 115.7(4) . . . . yes
C(9) Ti(1) C(12) C(11) 179.2(4) . . . . yes
C(9) Ti(1) C(12) C(13) 65.9(4) . . . . yes
C(9) Ti(1) C(13) C(12) -117.2(4) . . . . yes
C(9) Ti(1) C(13) C(14) 125.2(5) . . . . yes
C(9) Ti(1) C(14) C(13) -58.5(5) . . . . yes
C(9) Ti(1) C(14) C(15) -173.6(5) . . . . yes
C(9) Ti(1) C(15) C(11) -105.3(6) . . . . yes
C(9) Ti(1) C(15) C(14) 9.7(7) . . . . yes
C(9) C(8) Ti(1) C(10) 38.1(5) . . . . yes
C(9) C(8) Ti(1) C(11) -149.0(5) . . . . yes
C(9) C(8) Ti(1) C(12) -135.4(5) . . . . yes
C(9) C(8) Ti(1) C(13) -100.5(5) . . . . yes
C(9) C(8) Ti(1) C(14) -88.2(5) . . . . yes
C(9) C(8) Ti(1) C(15) -119.9(5) . . . . yes
C(9) C(10) Ti(1) C(11) -63(1) . . . . yes
C(9) C(10) Ti(1) C(12) -30.3(6) . . . . yes
C(9) C(10) Ti(1) C(13) 10.4(6) . . . . yes
C(9) C(10) Ti(1) C(14) 50.2(6) . . . . yes
C(9) C(10) Ti(1) C(15) 85.6(9) . . . . yes
C(10) Ti(1) C(11) C(12) 45(1) . . . . yes
C(10) Ti(1) C(11) C(15) 162.5(9) . . . . yes
C(10) Ti(1) C(12) C(11) -164.2(4) . . . . yes
C(10) Ti(1) C(12) C(13) 82.5(4) . . . . yes
C(10) Ti(1) C(13) C(12) -122.9(4) . . . . yes
C(10) Ti(1) C(13) C(14) 119.4(4) . . . . yes
C(10) Ti(1) C(14) C(13) -84.8(5) . . . . yes
C(10) Ti(1) C(14) C(15) 160.1(4) . . . . yes
C(10) Ti(1) C(15) C(11) -165.5(8) . . . . yes
C(10) Ti(1) C(15) C(14) -50(1) . . . . yes
C(10) C(6) Ti(1) C(11) -161.2(5) . . . . yes
C(10) C(6) Ti(1) C(12) -118.8(6) . . . . yes
C(10) C(6) Ti(1) C(13) -76.0(7) . . . . yes
C(10) C(6) Ti(1) C(14) -31(1) . . . . yes
C(10) C(6) Ti(1) C(15) 152.4(9) . . . . yes
C(10) C(9) Ti(1) C(11) 158.6(4) . . . . yes
C(10) C(9) Ti(1) C(12) 157.9(5) . . . . yes
C(10) C(9) Ti(1) C(13) -171.0(5) . . . . yes
C(10) C(9) Ti(1) C(14) -143.0(5) . . . . yes
C(10) C(9) Ti(1) C(15) -148.7(5) . . . . yes
C(11) Ti(1) C(12) C(13) -113.4(5) . . . . yes
C(11) Ti(1) C(13) C(12) 38.3(3) . . . . yes
C(11) Ti(1) C(13) C(14) -79.3(4) . . . . yes
C(11) Ti(1) C(14) C(13) 77.6(5) . . . . yes
C(11) Ti(1) C(14) C(15) -37.6(4) . . . . yes
C(11) Ti(1) C(15) C(14) 115.0(6) . . . . yes
C(11) C(12) Ti(1) C(13) 113.4(5) . . . . yes
C(11) C(12) Ti(1) C(14) 77.8(4) . . . . yes
C(11) C(12) Ti(1) C(15) 36.6(3) . . . . yes
C(11) C(12) C(13) C(14) -2.6(8) . . . . yes
C(11) C(15) Ti(1) C(12) -36.6(4) . . . . yes
C(11) C(15) Ti(1) C(13) -78.0(5) . . . . yes
C(11) C(15) Ti(1) C(14) -115.0(6) . . . . yes
C(11) C(15) C(14) C(13) -0.7(8) . . . . yes
C(12) Ti(1) C(11) C(15) 116.8(6) . . . . yes
C(12) Ti(1) C(13) C(14) -117.7(6) . . . . yes
C(12) Ti(1) C(14) C(13) 36.6(4) . . . . yes
C(12) Ti(1) C(14) C(15) -78.5(5) . . . . yes
C(12) Ti(1) C(15) C(14) 78.4(5) . . . . yes
C(12) C(11) Ti(1) C(13) -38.6(4) . . . . yes
C(12) C(11) Ti(1) C(14) -79.1(4) . . . . yes
C(12) C(11) Ti(1) C(15) -116.8(6) . . . . yes
C(12) C(11) C(15) C(14) -0.9(8) . . . . yes
C(12) C(13) Ti(1) C(14) 117.7(6) . . . . yes
C(12) C(13) Ti(1) C(15) 79.8(4) . . . . yes
C(12) C(13) C(14) C(15) 2.1(8) . . . . yes
C(13) Ti(1) C(11) C(15) 78.2(4) . . . . yes
C(13) Ti(1) C(14) C(15) -115.1(6) . . . . yes
C(13) Ti(1) C(15) C(14) 37.0(4) . . . . yes
C(13) C(12) Ti(1) C(14) -35.6(3) . . . . yes
C(13) C(12) Ti(1) C(15) -76.7(4) . . . . yes
C(13) C(12) C(11) C(15) 2.2(8) . . . . yes
C(13) C(14) Ti(1) C(15) 115.1(6) . . . . yes
C(14) Ti(1) C(11) C(15) 37.7(4) . . . . yes
C(14) C(13) Ti(1) C(15) -37.9(4) . . . . yes
C(16) S(2) Ti(2) C(21) 74.6(4) . . . . yes
C(16) S(2) Ti(2) C(22) 26.5(4) . . . . yes
C(16) S(2) Ti(2) C(23) 23.1(3) . . . . yes
C(16) S(2) Ti(2) C(24) 50.9(3) . . . . yes
C(16) S(2) Ti(2) C(25) 79.4(3) . . . . yes
C(16) S(2) Ti(2) C(26) -162.5(4) . . . . yes
C(16) S(2) Ti(2) C(27) -129.1(3) . . . . yes
C(16) S(2) Ti(2) C(28) -140.1(3) . . . . yes
C(16) S(2) Ti(2) C(29) -174.9(3) . . . . yes
C(16) S(2) Ti(2) C(30) 170.2(3) . . . . yes
C(17) C(18) P(2) C(19) 173.8(5) . . . . yes
C(17) C(18) P(2) C(20) 70.8(5) . . . . yes
C(18) P(2) Ti(2) C(21) -91.5(3) . . . . yes
C(18) P(2) Ti(2) C(22) -89.0(3) . . . . yes
C(18) P(2) Ti(2) C(23) -57.6(3) . . . . yes
C(18) P(2) Ti(2) C(24) -33.8(3) . . . . yes
C(18) P(2) Ti(2) C(25) -49.2(4) . . . . yes
C(18) P(2) Ti(2) C(26) 179.1(3) . . . . yes
C(18) P(2) Ti(2) C(27) 161.9(3) . . . . yes
C(18) P(2) Ti(2) C(28) 127.9(3) . . . . yes
C(18) P(2) Ti(2) C(29) 116.8(3) . . . . yes
C(18) P(2) Ti(2) C(30) 152.4(4) . . . . yes
C(19) P(2) Ti(2) C(21) 28.3(4) . . . . yes
C(19) P(2) Ti(2) C(22) 30.7(3) . . . . yes
C(19) P(2) Ti(2) C(23) 62.1(3) . . . . yes
C(19) P(2) Ti(2) C(24) 85.9(3) . . . . yes
C(19) P(2) Ti(2) C(25) 70.6(4) . . . . yes
C(19) P(2) Ti(2) C(26) -61.1(4) . . . . yes
C(19) P(2) Ti(2) C(27) -78.4(3) . . . . yes
C(19) P(2) Ti(2) C(28) -112.3(3) . . . . yes
C(19) P(2) Ti(2) C(29) -123.4(3) . . . . yes
C(19) P(2) Ti(2) C(30) -87.9(4) . . . . yes
C(20) P(2) Ti(2) C(21) 147.8(3) . . . . yes
C(20) P(2) Ti(2) C(22) 150.2(3) . . . . yes
C(20) P(2) Ti(2) C(23) -178.3(2) . . . . yes
C(20) P(2) Ti(2) C(24) -154.6(2) . . . . yes
C(20) P(2) Ti(2) C(25) -169.9(3) . . . . yes
C(20) P(2) Ti(2) C(26) 58.4(3) . . . . yes
C(20) P(2) Ti(2) C(27) 41.1(3) . . . . yes
C(20) P(2) Ti(2) C(28) 7.2(2) . . . . yes
C(20) P(2) Ti(2) C(29) -3.9(3) . . . . yes
C(20) P(2) Ti(2) C(30) 31.6(3) . . . . yes
C(21) Ti(2) C(22) C(23) -115.4(6) . . . . yes
C(21) Ti(2) C(23) C(22) 37.3(4) . . . . yes
C(21) Ti(2) C(23) C(24) -80.7(4) . . . . yes
C(21) Ti(2) C(24) C(23) 76.4(4) . . . . yes
C(21) Ti(2) C(24) C(25) -37.0(4) . . . . yes
C(21) Ti(2) C(25) C(24) 116.2(7) . . . . yes
C(21) Ti(2) C(26) C(27) -152.8(5) . . . . yes
C(21) Ti(2) C(26) C(30) 91.5(5) . . . . yes
C(21) Ti(2) C(27) C(26) 28.0(5) . . . . yes
C(21) Ti(2) C(27) C(28) 143.1(4) . . . . yes
C(21) Ti(2) C(28) C(27) -51.2(5) . . . . yes
C(21) Ti(2) C(28) C(29) 63.8(4) . . . . yes
C(21) Ti(2) C(29) C(28) -134.7(3) . . . . yes
C(21) Ti(2) C(29) C(30) -19.0(5) . . . . yes
C(21) Ti(2) C(30) C(26) -81.7(5) . . . . yes
C(21) Ti(2) C(30) C(29) 162.2(4) . . . . yes
C(21) C(22) Ti(2) C(23) 115.4(6) . . . . yes
C(21) C(22) Ti(2) C(24) 79.8(5) . . . . yes
C(21) C(22) Ti(2) C(25) 38.5(4) . . . . yes
C(21) C(22) Ti(2) C(26) -64.0(4) . . . . yes
C(21) C(22) Ti(2) C(27) -94.2(4) . . . . yes
C(21) C(22) Ti(2) C(28) -92.9(5) . . . . yes
C(21) C(22) Ti(2) C(29) -35.0(6) . . . . yes
C(21) C(22) Ti(2) C(30) -34.4(5) . . . . yes
C(21) C(22) C(23) C(24) -0.9(10) . . . . yes
C(21) C(25) Ti(2) C(22) -37.7(5) . . . . yes
C(21) C(25) Ti(2) C(23) -78.5(5) . . . . yes
C(21) C(25) Ti(2) C(24) -116.2(7) . . . . yes
C(21) C(25) Ti(2) C(26) 46.6(5) . . . . yes
C(21) C(25) Ti(2) C(27) 44.7(7) . . . . yes
C(21) C(25) Ti(2) C(28) 96.0(5) . . . . yes
C(21) C(25) Ti(2) C(29) 104.3(5) . . . . yes
C(21) C(25) Ti(2) C(30) 77.3(5) . . . . yes
C(21) C(25) C(24) C(23) -0.8(10) . . . . yes
C(22) Ti(2) C(21) C(25) 113.9(7) . . . . yes
C(22) Ti(2) C(23) C(24) -117.9(6) . . . . yes
C(22) Ti(2) C(24) C(23) 35.8(4) . . . . yes
C(22) Ti(2) C(24) C(25) -77.6(4) . . . . yes
C(22) Ti(2) C(25) C(24) 78.5(5) . . . . yes
C(22) Ti(2) C(26) C(27) -122.2(5) . . . . yes
C(22) Ti(2) C(26) C(30) 122.2(5) . . . . yes
C(22) Ti(2) C(27) C(26) 63.4(5) . . . . yes
C(22) Ti(2) C(27) C(28) 178.5(4) . . . . yes
C(22) Ti(2) C(28) C(27) -2.3(6) . . . . yes
C(22) Ti(2) C(28) C(29) 112.8(4) . . . . yes
C(22) Ti(2) C(29) C(28) -114.7(4) . . . . yes
C(22) Ti(2) C(29) C(30) 1.0(6) . . . . yes
C(22) Ti(2) C(30) C(26) -63.3(5) . . . . yes
C(22) Ti(2) C(30) C(29) -179.3(4) . . . . yes
C(22) C(21) Ti(2) C(23) -37.0(4) . . . . yes
C(22) C(21) Ti(2) C(24) -77.1(5) . . . . yes
C(22) C(21) Ti(2) C(25) -113.9(7) . . . . yes
C(22) C(21) Ti(2) C(26) 113.0(5) . . . . yes
C(22) C(21) Ti(2) C(27) 97.3(4) . . . . yes
C(22) C(21) Ti(2) C(28) 124.5(4) . . . . yes
C(22) C(21) Ti(2) C(29) 157.7(4) . . . . yes
C(22) C(21) Ti(2) C(30) 147.2(4) . . . . yes
C(22) C(21) C(25) C(24) 0(1) . . . . yes
C(22) C(23) Ti(2) C(24) 117.9(6) . . . . yes
C(22) C(23) Ti(2) C(25) 79.2(5) . . . . yes
C(22) C(23) Ti(2) C(26) 0.6(6) . . . . yes
C(22) C(23) Ti(2) C(27) -42.7(6) . . . . yes
C(22) C(23) Ti(2) C(28) -88.8(7) . . . . yes
C(22) C(23) Ti(2) C(29) 87.9(7) . . . . yes
C(22) C(23) Ti(2) C(30) 43.1(6) . . . . yes
C(22) C(23) C(24) C(25) 1.0(10) . . . . yes
C(23) Ti(2) C(21) C(25) 76.9(5) . . . . yes
C(23) Ti(2) C(24) C(25) -113.4(5) . . . . yes
C(23) Ti(2) C(25) C(24) 37.7(4) . . . . yes
C(23) Ti(2) C(26) C(27) -122.5(5) . . . . yes
C(23) Ti(2) C(26) C(30) 121.8(5) . . . . yes
C(23) Ti(2) C(27) C(26) 86.6(5) . . . . yes
C(23) Ti(2) C(27) C(28) -158.3(4) . . . . yes
C(23) Ti(2) C(28) C(27) 63.2(7) . . . . yes
C(23) Ti(2) C(28) C(29) 178.2(5) . . . . yes
C(23) Ti(2) C(29) C(28) -178.3(5) . . . . yes
C(23) Ti(2) C(29) C(30) -62.6(7) . . . . yes
C(23) Ti(2) C(30) C(26) -86.6(6) . . . . yes
C(23) Ti(2) C(30) C(29) 157.3(4) . . . . yes
C(23) C(22) Ti(2) C(24) -35.6(4) . . . . yes
C(23) C(22) Ti(2) C(25) -77.0(5) . . . . yes
C(23) C(22) Ti(2) C(26) -179.5(5) . . . . yes
C(23) C(22) Ti(2) C(27) 150.3(4) . . . . yes
C(23) C(22) Ti(2) C(28) 151.6(4) . . . . yes
C(23) C(22) Ti(2) C(29) -150.4(4) . . . . yes
C(23) C(22) Ti(2) C(30) -149.8(4) . . . . yes
C(23) C(22) C(21) C(25) 0.4(10) . . . . yes
C(23) C(24) Ti(2) C(25) 113.4(5) . . . . yes
C(23) C(24) Ti(2) C(26) 90.0(5) . . . . yes
C(23) C(24) Ti(2) C(27) 56(1) . . . . yes
C(23) C(24) Ti(2) C(28) -157.3(6) . . . . yes
C(23) C(24) Ti(2) C(29) 168.4(3) . . . . yes
C(23) C(24) Ti(2) C(30) 129.0(4) . . . . yes
C(24) Ti(2) C(21) C(25) 36.8(5) . . . . yes
C(24) Ti(2) C(26) C(27) -164.4(4) . . . . yes
C(24) Ti(2) C(26) C(30) 79.9(6) . . . . yes
C(24) Ti(2) C(27) C(26) 45(1) . . . . yes
C(24) Ti(2) C(27) C(28) 160.4(9) . . . . yes
C(24) Ti(2) C(28) C(27) -164.0(6) . . . . yes
C(24) Ti(2) C(28) C(29) -49.0(7) . . . . yes
C(24) Ti(2) C(29) C(28) 160.5(3) . . . . yes
C(24) Ti(2) C(29) C(30) -83.8(4) . . . . yes
C(24) Ti(2) C(30) C(26) -124.2(5) . . . . yes
C(24) Ti(2) C(30) C(29) 119.7(4) . . . . yes
C(24) C(23) Ti(2) C(25) -38.8(4) . . . . yes
C(24) C(23) Ti(2) C(26) -117.3(4) . . . . yes
C(24) C(23) Ti(2) C(27) -160.6(4) . . . . yes
C(24) C(23) Ti(2) C(28) 153.3(5) . . . . yes
C(24) C(23) Ti(2) C(29) -30.0(7) . . . . yes
C(24) C(23) Ti(2) C(30) -74.8(4) . . . . yes
C(24) C(25) Ti(2) C(26) 162.9(4) . . . . yes
C(24) C(25) Ti(2) C(27) 160.9(4) . . . . yes
C(24) C(25) Ti(2) C(28) -147.8(4) . . . . yes
C(24) C(25) Ti(2) C(29) -139.5(4) . . . . yes
C(24) C(25) Ti(2) C(30) -166.5(4) . . . . yes
C(25) Ti(2) C(26) C(27) -177.5(4) . . . . yes
C(25) Ti(2) C(26) C(30) 66.8(5) . . . . yes
C(25) Ti(2) C(27) C(26) 3.5(6) . . . . yes
C(25) Ti(2) C(27) C(28) 118.6(4) . . . . yes
C(25) Ti(2) C(28) C(27) -101.0(5) . . . . yes
C(25) Ti(2) C(28) C(29) 14.1(4) . . . . yes
C(25) Ti(2) C(29) C(28) -170.8(3) . . . . yes
C(25) Ti(2) C(29) C(30) -55.1(4) . . . . yes
C(25) Ti(2) C(30) C(26) -115.5(5) . . . . yes
C(25) Ti(2) C(30) C(29) 128.4(4) . . . . yes
C(25) C(21) Ti(2) C(26) -133.1(6) . . . . yes
C(25) C(21) Ti(2) C(27) -148.8(5) . . . . yes
C(25) C(21) Ti(2) C(28) -121.6(5) . . . . yes
C(25) C(21) Ti(2) C(29) -88.4(5) . . . . yes
C(25) C(21) Ti(2) C(30) -98.9(5) . . . . yes
C(25) C(24) Ti(2) C(26) -23.4(6) . . . . yes
C(25) C(24) Ti(2) C(27) -56(1) . . . . yes
C(25) C(24) Ti(2) C(28) 89.3(7) . . . . yes
C(25) C(24) Ti(2) C(29) 55.0(5) . . . . yes
C(25) C(24) Ti(2) C(30) 15.7(5) . . . . yes
C(26) Ti(2) C(27) C(28) 115.1(6) . . . . yes
C(26) Ti(2) C(28) C(27) -37.7(4) . . . . yes
C(26) Ti(2) C(28) C(29) 77.4(4) . . . . yes
C(26) Ti(2) C(29) C(28) -78.8(4) . . . . yes
C(26) Ti(2) C(29) C(30) 36.9(4) . . . . yes
C(26) Ti(2) C(30) C(29) -116.1(7) . . . . yes
C(26) C(27) Ti(2) C(28) -115.1(6) . . . . yes
C(26) C(27) Ti(2) C(29) -77.4(5) . . . . yes
C(26) C(27) Ti(2) C(30) -36.8(4) . . . . yes
C(26) C(27) C(28) C(29) -0.9(8) . . . . yes
C(26) C(30) Ti(2) C(27) 37.5(5) . . . . yes
C(26) C(30) Ti(2) C(28) 78.5(5) . . . . yes
C(26) C(30) Ti(2) C(29) 116.1(7) . . . . yes
C(26) C(30) C(29) C(28) -0.4(9) . . . . yes
C(27) Ti(2) C(26) C(30) -115.7(7) . . . . yes
C(27) Ti(2) C(28) C(29) 115.0(5) . . . . yes
C(27) Ti(2) C(29) C(28) -37.3(3) . . . . yes
C(27) Ti(2) C(29) C(30) 78.3(4) . . . . yes
C(27) Ti(2) C(30) C(29) -78.6(5) . . . . yes
C(27) C(26) Ti(2) C(28) 37.3(4) . . . . yes
C(27) C(26) Ti(2) C(29) 78.9(5) . . . . yes
C(27) C(26) Ti(2) C(30) 115.7(7) . . . . yes
C(27) C(26) C(30) C(29) -0.2(9) . . . . yes
C(27) C(28) Ti(2) C(29) -115.0(5) . . . . yes
C(27) C(28) Ti(2) C(30) -78.3(4) . . . . yes
C(27) C(28) C(29) C(30) 0.8(9) . . . . yes
C(28) Ti(2) C(26) C(30) -78.3(5) . . . . yes
C(28) Ti(2) C(29) C(30) 115.7(5) . . . . yes
C(28) Ti(2) C(30) C(29) -37.6(4) . . . . yes
C(28) C(27) Ti(2) C(29) 37.8(4) . . . . yes
C(28) C(27) Ti(2) C(30) 78.3(4) . . . . yes
C(28) C(27) C(26) C(30) 0.7(9) . . . . yes
C(28) C(29) Ti(2) C(30) -115.7(5) . . . . yes
C(29) Ti(2) C(26) C(30) -36.8(5) . . . . yes
C(29) C(28) Ti(2) C(30) 36.7(3) . . . . yes
C(29) C(28) Ti(2) C(30) 36.7(3) . . . . yes
